data_4329596
loop_
_publ_author_name
'Alexandra Hildebrand'
'Imola S\'arosi'
'Peter L\"onnecke'
'Lumini\,ta Silaghi-Dumitrescu'
'Menyh\'art B. S\'arosi'
'Ioan Silaghi-Dumitrescu'
'Evamarie Hey-Hawkins'

_publ_section_title
;
 Heteropolytopic Arsanylarylthiolato Ligands: Cis-Trans Isomerism of
 Nickel(II), Palladium(II), and Platinum(II) Complexes of 1-AsPh2-2-SHC6H4
;
_journal_name_full 'Inorganic Chemistry'
_journal_page_first 7125
_journal_page_last 7133
_journal_paper_doi 10.1021/ic300002p
_journal_volume 51
_journal_year 2012
_chemical_formula_sum 'C56 H46 As3 Cl4 I3 Pt3 S3'
_chemical_formula_weight 2147.64
_chemical_name_systematic
;
 ?
;
_space_group_IT_number 14
_symmetry_cell_setting monoclinic
_symmetry_space_group_name_Hall '-P 2ybc'
_symmetry_space_group_name_H-M 'P 1 21/c 1'
_atom_sites_solution_hydrogens geom
_atom_sites_solution_primary direct
_atom_sites_solution_secondary difmap
_audit_creation_method SHELXL-97
_cell_angle_alpha 90.00
_cell_angle_beta 112.6350(10)
_cell_angle_gamma 90.00
_cell_formula_units_Z 4
_cell_length_a 23.9880(18)
_cell_length_b 11.4987(9)
_cell_length_c 24.0999(19)
_cell_measurement_reflns_used 6739
_cell_measurement_temperature 210(2)
_cell_measurement_theta_max 29.03
_cell_measurement_theta_min 2.46
_cell_volume 6135.5(8)
_computing_cell_refinement 'Bruker SAINT'
_computing_data_collection 'Bruker SMART'
_computing_data_reduction 'Bruker SAINT'
_computing_molecular_graphics 'ORTEP3 for Windows (L. J. Farrugia, 1997)'
_computing_publication_material 'WINGX  (L.J. Farrugia,1999)'
_computing_structure_refinement 'SHELXL-97 (Sheldrick,1997)'
_computing_structure_solution 'SHELXS-97 (Sheldrick, 1990)'
_diffrn_ambient_temperature 210(2)
_diffrn_measured_fraction_theta_full 0.921
_diffrn_measured_fraction_theta_max 0.921
_diffrn_measurement_device_type 'Bruker CCD area detector'
_diffrn_measurement_method '\W scans'
_diffrn_radiation_monochromator graphite
_diffrn_radiation_source 'fine-focus sealed tube'
_diffrn_radiation_type MoK\a
_diffrn_radiation_wavelength 0.71073
_diffrn_reflns_av_R_equivalents 0.0568
_diffrn_reflns_av_sigmaI/netI 0.0577
_diffrn_reflns_limit_h_max 31
_diffrn_reflns_limit_h_min -29
_diffrn_reflns_limit_k_max 15
_diffrn_reflns_limit_k_min -15
_diffrn_reflns_limit_l_max 32
_diffrn_reflns_limit_l_min -33
_diffrn_reflns_number 57526
_diffrn_reflns_theta_full 29.45
_diffrn_reflns_theta_max 29.45
_diffrn_reflns_theta_min 1.70
_exptl_absorpt_coefficient_mu 10.251
_exptl_absorpt_correction_type multi-scan
_exptl_absorpt_process_details 'Bruker SADABS'
_exptl_crystal_colour yellow
_exptl_crystal_density_diffrn 2.325
_exptl_crystal_description prism
_exptl_crystal_F_000 3960
_exptl_crystal_size_max 0.2
_exptl_crystal_size_mid 0.1
_exptl_crystal_size_min 0.1
_refine_diff_density_max 3.289
_refine_diff_density_min -1.233
_refine_diff_density_rms 0.238
_refine_ls_extinction_method none
_refine_ls_goodness_of_fit_ref 1.151
_refine_ls_hydrogen_treatment constr
_refine_ls_matrix_type full
_refine_ls_number_parameters 649
_refine_ls_number_reflns 15654
_refine_ls_number_restraints 0
_refine_ls_restrained_S_all 1.151
_refine_ls_R_factor_all 0.0835
_refine_ls_R_factor_gt 0.0574
_refine_ls_shift/su_max 0.001
_refine_ls_shift/su_mean 0.000
_refine_ls_structure_factor_coef Fsqd
_refine_ls_weighting_details 'calc w=1/[\s^2^(Fo^2^)+(0.0404P)^2^+31.6542P] where P=(Fo^2^+2Fc^2^)/3'
_refine_ls_weighting_scheme calc
_refine_ls_wR_factor_gt 0.1020
_refine_ls_wR_factor_ref 0.1092
_reflns_number_gt 12235
_reflns_number_total 15654
_reflns_threshold_expression >2\s(I)
_cod_data_source_file ic300002p_si_002.cif
_cod_data_source_block c1771fin
_cod_original_sg_symbol_H-M 'P 1 21/c 1 '
_cod_database_code 4329596

loop_
_symmetry_equiv_pos_as_xyz
'x, y, z'
'-x, y+1/2, -z+1/2'
'-x, -y, -z'
'x, -y-1/2, z-1/2'

loop_
_atom_site_label
_atom_site_type_symbol
_atom_site_fract_x
_atom_site_fract_y
_atom_site_fract_z
_atom_site_U_iso_or_equiv
_atom_site_adp_type
_atom_site_occupancy
_atom_site_symmetry_multiplicity
_atom_site_calc_flag
_atom_site_refinement_flags
Pt1 Pt 0.208864(16) 0.03513(3) 0.377019(14) 0.02352(8) Uani 1 1 d .
Pt2 Pt 0.300136(15) 0.25824(3) 0.349210(14) 0.02395(8) Uani 1 1 d .
Pt3 Pt 0.185856(15) 0.08168(3) 0.223652(14) 0.02146(8) Uani 1 1 d .
I1 I 0.20427(6) -0.17746(6) 0.41203(4) 0.0791(4) Uani 1 1 d .
I2 I 0.35769(3) 0.27700(6) 0.46586(3) 0.04405(17) Uani 1 1 d .
I3 I 0.10657(3) 0.19522(5) 0.13385(3) 0.03702(15) Uani 1 1 d .
As1 As 0.17035(4) 0.09217(7) 0.44823(4) 0.02455(18) Uani 1 1 d .
As2 As 0.38899(4) 0.26707(8) 0.33081(4) 0.0312(2) Uani 1 1 d .
As3 As 0.13008(4) -0.09137(7) 0.19694(4) 0.02655(19) Uani 1 1 d .
S1 S 0.20434(10) 0.22918(17) 0.35154(9) 0.0247(4) Uani 1 1 d .
S2 S 0.24793(9) 0.24911(17) 0.24758(9) 0.0233(4) Uani 1 1 d .
S3 S 0.25193(10) -0.01578(17) 0.30552(9) 0.0247(4) Uani 1 1 d .
C1 C 0.1775(4) 0.2583(7) 0.4529(4) 0.0272(18) Uani 1 1 d .
C2 C 0.1952(4) 0.3111(7) 0.4109(4) 0.0246(17) Uani 1 1 d .
C3 C 0.2016(5) 0.4317(8) 0.4113(5) 0.041(2) Uani 1 1 d .
H3 H 0.2128 0.4684 0.3823 0.050 Uiso 1 1 calc R
C4 C 0.1912(6) 0.4973(8) 0.4547(5) 0.048(3) Uani 1 1 d .
H4 H 0.1963 0.5784 0.4556 0.058 Uiso 1 1 calc R
C5 C 0.1731(5) 0.4441(8) 0.4968(5) 0.045(3) Uani 1 1 d .
H5 H 0.1653 0.4892 0.5255 0.055 Uiso 1 1 calc R
C6 C 0.1668(5) 0.3235(7) 0.4963(4) 0.034(2) Uani 1 1 d .
H6 H 0.1553 0.2867 0.5251 0.041 Uiso 1 1 calc R
C7 C 0.2111(4) 0.0420(7) 0.5308(4) 0.0273(18) Uani 1 1 d .
C8 C 0.2712(6) 0.0252(18) 0.5531(6) 0.101(7) Uani 1 1 d .
H8 H 0.2926 0.0323 0.5277 0.121 Uiso 1 1 calc R
C9 C 0.3020(6) -0.0027(18) 0.6133(6) 0.108(7) Uani 1 1 d .
H9 H 0.3442 -0.0115 0.6291 0.130 Uiso 1 1 calc R
C10 C 0.2701(6) -0.0176(11) 0.6499(5) 0.058(3) Uani 1 1 d .
H10 H 0.2899 -0.0424 0.6899 0.069 Uiso 1 1 calc R
C11 C 0.2109(5) 0.0038(11) 0.6277(5) 0.052(3) Uani 1 1 d .
H11 H 0.1893 -0.0021 0.6529 0.062 Uiso 1 1 calc R
C12 C 0.1815(5) 0.0340(11) 0.5692(5) 0.055(3) Uani 1 1 d .
H12 H 0.1399 0.0498 0.5548 0.066 Uiso 1 1 calc R
C13 C 0.0854(4) 0.0599(8) 0.4274(4) 0.031(2) Uani 1 1 d .
C14 C 0.0504(6) 0.1181(11) 0.4512(7) 0.068(4) Uani 1 1 d .
H14 H 0.0670 0.1787 0.4788 0.082 Uiso 1 1 calc R
C15 C -0.0104(6) 0.0876(12) 0.4344(8) 0.084(5) Uani 1 1 d .
H15 H -0.0340 0.1300 0.4508 0.101 Uiso 1 1 calc R
C16 C -0.0355(6) 0.0047(10) 0.3979(6) 0.055(3) Uani 1 1 d .
H16 H -0.0760 -0.0150 0.3891 0.066 Uiso 1 1 calc R
C17 C -0.0014(7) -0.0572(14) 0.3708(7) 0.081(5) Uani 1 1 d .
H17 H -0.0192 -0.1175 0.3433 0.097 Uiso 1 1 calc R
C18 C 0.0597(7) -0.0270(12) 0.3856(6) 0.073(4) Uani 1 1 d .
H18 H 0.0827 -0.0656 0.3673 0.087 Uiso 1 1 calc R
C19 C 0.3634(4) 0.2339(8) 0.2453(4) 0.034(2) Uani 1 1 d .
C20 C 0.3018(4) 0.2218(7) 0.2136(4) 0.031(2) Uani 1 1 d .
C21 C 0.2791(5) 0.1933(9) 0.1526(5) 0.042(2) Uani 1 1 d .
H21 H 0.2374 0.1834 0.1310 0.050 Uiso 1 1 calc R
C22 C 0.3195(6) 0.1800(11) 0.1247(5) 0.060(3) Uani 1 1 d .
H22 H 0.3051 0.1609 0.0836 0.072 Uiso 1 1 calc R
C23 C 0.3807(6) 0.1945(13) 0.1565(6) 0.065(4) Uani 1 1 d .
H23 H 0.4074 0.1865 0.1366 0.079 Uiso 1 1 calc R
C24 C 0.4028(5) 0.2203(10) 0.2160(5) 0.049(3) Uani 1 1 d .
H24 H 0.4446 0.2288 0.2373 0.059 Uiso 1 1 calc R
C25 C 0.4503(5) 0.1532(10) 0.3700(5) 0.047(3) Uani 1 1 d .
C26 C 0.4347(7) 0.0541(11) 0.3927(5) 0.063(3) Uani 1 1 d .
H26 H 0.3950 0.0437 0.3903 0.076 Uiso 1 1 calc R
C27 C 0.4786(10) -0.0314(13) 0.4196(7) 0.094(6) Uani 1 1 d .
H27 H 0.4683 -0.1008 0.4340 0.113 Uiso 1 1 calc R
C28 C 0.5365(10) -0.0121(19) 0.4244(9) 0.119(8) Uani 1 1 d .
H28 H 0.5661 -0.0689 0.4428 0.142 Uiso 1 1 calc R
C29 C 0.5529(7) 0.0887(19) 0.4029(9) 0.111(7) Uani 1 1 d .
H29 H 0.5932 0.1003 0.4075 0.133 Uiso 1 1 calc R
C30 C 0.5097(6) 0.1719(14) 0.3748(7) 0.079(4) Uani 1 1 d .
H30 H 0.5200 0.2398 0.3592 0.095 Uiso 1 1 calc R
C31 C 0.4288(5) 0.4161(9) 0.3414(6) 0.047(3) Uani 1 1 d .
C32 C 0.4649(7) 0.4533(13) 0.3979(7) 0.080(5) Uani 1 1 d .
H32 H 0.4736 0.4052 0.4317 0.096 Uiso 1 1 calc R
C33 C 0.4888(8) 0.5678(19) 0.4031(10) 0.110(7) Uani 1 1 d .
H33 H 0.5148 0.5953 0.4410 0.133 Uiso 1 1 calc R
C34 C 0.4745(8) 0.6384(14) 0.3541(11) 0.095(6) Uani 1 1 d .
H34 H 0.4894 0.7149 0.3587 0.114 Uiso 1 1 calc R
C35 C 0.4407(7) 0.6006(13) 0.3012(9) 0.086(5) Uani 1 1 d .
H35 H 0.4320 0.6498 0.2678 0.103 Uiso 1 1 calc R
C36 C 0.4171(6) 0.4895(10) 0.2930(7) 0.069(4) Uani 1 1 d .
H36 H 0.3929 0.4638 0.2541 0.083 Uiso 1 1 calc R
C37 C 0.1850(5) -0.2092(7) 0.2455(4) 0.032(2) Uani 1 1 d .
C38 C 0.2383(4) -0.1683(7) 0.2892(4) 0.029(2) Uani 1 1 d .
C39 C 0.2829(5) -0.2464(8) 0.3221(4) 0.038(2) Uani 1 1 d .
H39 H 0.3198 -0.2189 0.3503 0.045 Uiso 1 1 calc R
C40 C 0.2731(6) -0.3646(9) 0.3133(5) 0.048(3) Uani 1 1 d .
H40 H 0.3033 -0.4173 0.3359 0.057 Uiso 1 1 calc R
C41 C 0.2192(6) -0.4057(8) 0.2714(5) 0.050(3) Uani 1 1 d .
H41 H 0.2124 -0.4862 0.2661 0.060 Uiso 1 1 calc R
C42 C 0.1754(6) -0.3284(7) 0.2374(4) 0.043(3) Uani 1 1 d .
H42 H 0.1389 -0.3564 0.2086 0.052 Uiso 1 1 calc R
C43 C 0.0550(5) -0.1011(8) 0.2073(5) 0.040(2) Uani 1 1 d .
C44 C 0.0212(7) -0.2015(11) 0.1961(8) 0.084(5) Uani 1 1 d .
H44 H 0.0349 -0.2686 0.1830 0.101 Uiso 1 1 calc R
C45 C -0.0347(7) -0.2041(14) 0.2042(10) 0.101(6) Uani 1 1 d .
H45 H -0.0561 -0.2744 0.1993 0.121 Uiso 1 1 calc R
C46 C -0.0559(7) -0.1118(18) 0.2182(9) 0.108(7) Uani 1 1 d .
H46 H -0.0897 -0.1165 0.2288 0.130 Uiso 1 1 calc R
C47 C -0.0291(9) -0.0024(18) 0.2178(11) 0.125(8) Uani 1 1 d .
H47 H -0.0485 0.0677 0.2196 0.150 Uiso 1 1 calc R
C48 C 0.0277(8) -0.0043(14) 0.2147(11) 0.120(8) Uani 1 1 d .
H48 H 0.0481 0.0668 0.2179 0.144 Uiso 1 1 calc R
C49 C 0.1112(4) -0.1422(7) 0.1149(4) 0.032(2) Uani 1 1 d .
C50 C 0.0566(5) -0.1128(8) 0.0709(4) 0.044(3) Uani 1 1 d .
H50 H 0.0278 -0.0726 0.0811 0.052 Uiso 1 1 calc R
C51 C 0.0437(6) -0.1417(10) 0.0118(5) 0.056(3) Uani 1 1 d .
H51 H 0.0060 -0.1228 -0.0182 0.068 Uiso 1 1 calc R
C52 C 0.0877(7) -0.1998(9) -0.0034(5) 0.055(3) Uani 1 1 d .
H52 H 0.0799 -0.2190 -0.0436 0.067 Uiso 1 1 calc R
C53 C 0.1420(6) -0.2278(9) 0.0413(5) 0.051(3) Uani 1 1 d .
H53 H 0.1714 -0.2670 0.0314 0.061 Uiso 1 1 calc R
C54 C 0.1543(5) -0.1993(8) 0.1007(5) 0.040(2) Uani 1 1 d .
H54 H 0.1918 -0.2188 0.1309 0.048 Uiso 1 1 calc R
Cl1 Cl 0.3286(2) 0.8095(5) 0.1906(2) 0.1195(18) Uani 1 1 d .
Cl2 Cl 0.4477(2) 0.9103(3) 0.2430(2) 0.0991(14) Uani 1 1 d .
C55 C 0.3740(8) 0.9136(13) 0.2367(9) 0.101(6) Uani 1 1 d .
H55A H 0.3733 0.9045 0.2768 0.121 Uiso 1 1 calc R
H55B H 0.3570 0.9902 0.2215 0.121 Uiso 1 1 calc R
Cl3 Cl 0.4012(3) 0.6939(9) 0.4745(3) 0.187(4) Uani 1 1 d .
Cl4 Cl 0.3500(3) 0.6180(7) 0.5572(3) 0.166(3) Uani 1 1 d .
C56 C 0.3451(9) 0.6201(16) 0.4852(7) 0.102(6) Uani 1 1 d .
H56A H 0.3064 0.6551 0.4599 0.122 Uiso 1 1 calc R
H56B H 0.3452 0.5398 0.4717 0.122 Uiso 1 1 calc R

loop_
_atom_site_aniso_label
_atom_site_aniso_U_11
_atom_site_aniso_U_22
_atom_site_aniso_U_33
_atom_site_aniso_U_23
_atom_site_aniso_U_13
_atom_site_aniso_U_12
Pt1 0.03196(19) 0.02077(14) 0.02254(16) 0.00264(12) 0.01570(14) 0.00292(13)
Pt2 0.02505(18) 0.02389(15) 0.02393(16) 0.00188(12) 0.01055(14) -0.00125(13)
Pt3 0.02281(17) 0.02164(14) 0.02191(16) 0.00281(12) 0.01078(13) 0.00150(12)
I1 0.1735(11) 0.0241(3) 0.0921(7) 0.0176(4) 0.1090(7) 0.0215(4)
I2 0.0435(4) 0.0562(4) 0.0260(3) -0.0024(3) 0.0061(3) 0.0002(3)
I3 0.0338(4) 0.0339(3) 0.0350(3) 0.0096(3) 0.0039(3) 0.0038(3)
As1 0.0343(5) 0.0206(4) 0.0239(4) 0.0014(3) 0.0169(4) 0.0003(3)
As2 0.0222(5) 0.0351(5) 0.0352(5) 0.0015(4) 0.0100(4) -0.0014(4)
As3 0.0325(5) 0.0230(4) 0.0267(4) -0.0002(3) 0.0142(4) -0.0010(3)
S1 0.0308(12) 0.0225(9) 0.0248(10) 0.0022(8) 0.0150(9) 0.0004(8)
S2 0.0222(11) 0.0252(9) 0.0239(10) 0.0026(8) 0.0105(9) -0.0012(8)
S3 0.0286(12) 0.0249(9) 0.0234(10) 0.0028(8) 0.0132(9) 0.0048(8)
C1 0.034(5) 0.022(4) 0.031(5) 0.001(3) 0.018(4) 0.000(3)
C2 0.028(5) 0.025(4) 0.023(4) 0.001(3) 0.012(4) 0.000(3)
C3 0.064(7) 0.025(4) 0.046(6) -0.002(4) 0.032(6) -0.006(4)
C4 0.081(9) 0.023(4) 0.049(6) 0.000(4) 0.034(6) -0.001(5)
C5 0.061(7) 0.032(5) 0.051(7) -0.004(5) 0.030(6) 0.005(5)
C6 0.052(6) 0.027(4) 0.029(5) -0.002(4) 0.021(5) 0.000(4)
C7 0.031(5) 0.028(4) 0.027(4) 0.001(3) 0.015(4) 0.003(4)
C8 0.047(8) 0.22(2) 0.044(7) 0.053(10) 0.030(7) 0.050(11)
C9 0.048(9) 0.23(2) 0.055(8) 0.063(11) 0.027(7) 0.067(11)
C10 0.059(8) 0.075(8) 0.035(6) 0.022(6) 0.013(6) 0.016(7)
C11 0.050(7) 0.076(8) 0.030(6) 0.008(5) 0.016(5) -0.002(6)
C12 0.040(7) 0.094(9) 0.033(6) 0.019(6) 0.017(5) -0.006(6)
C13 0.034(5) 0.033(5) 0.029(5) 0.006(4) 0.017(4) 0.000(4)
C14 0.070(9) 0.049(7) 0.090(10) -0.003(7) 0.035(8) 0.007(6)
C15 0.041(8) 0.069(9) 0.152(16) -0.022(10) 0.048(9) 0.004(7)
C16 0.047(7) 0.054(7) 0.067(8) 0.001(6) 0.026(7) -0.016(6)
C17 0.062(9) 0.103(12) 0.083(11) -0.024(9) 0.033(8) -0.036(8)
C18 0.086(11) 0.072(9) 0.088(10) -0.028(8) 0.063(9) -0.024(8)
C19 0.036(6) 0.034(5) 0.037(5) -0.001(4) 0.020(5) -0.002(4)
C20 0.034(5) 0.030(4) 0.034(5) 0.002(4) 0.019(4) -0.005(4)
C21 0.042(6) 0.054(6) 0.040(6) 0.004(5) 0.027(5) 0.007(5)
C22 0.064(9) 0.084(9) 0.047(7) -0.014(6) 0.040(7) -0.001(7)
C23 0.034(7) 0.111(11) 0.062(8) -0.015(8) 0.030(6) -0.002(7)
C24 0.032(6) 0.075(8) 0.049(7) -0.009(6) 0.026(5) -0.008(5)
C25 0.038(6) 0.055(6) 0.037(6) 0.001(5) 0.001(5) 0.021(5)
C26 0.084(10) 0.055(7) 0.052(7) 0.002(6) 0.028(7) 0.018(7)
C27 0.147(18) 0.063(9) 0.066(10) 0.013(7) 0.034(11) 0.049(11)
C28 0.118(17) 0.131(17) 0.097(14) 0.028(12) 0.032(13) 0.096(15)
C29 0.046(9) 0.149(18) 0.127(16) 0.023(14) 0.020(10) 0.052(11)
C30 0.043(8) 0.087(10) 0.108(12) 0.002(9) 0.030(8) 0.016(7)
C31 0.035(6) 0.041(5) 0.073(8) -0.016(6) 0.029(6) -0.014(5)
C32 0.077(10) 0.083(10) 0.077(10) -0.034(8) 0.028(8) -0.044(8)
C33 0.080(12) 0.136(16) 0.118(15) -0.090(14) 0.041(12) -0.059(12)
C34 0.070(12) 0.062(9) 0.18(2) -0.012(12) 0.081(14) -0.011(8)
C35 0.059(10) 0.056(8) 0.134(16) 0.005(9) 0.027(10) -0.017(7)
C36 0.048(8) 0.045(7) 0.104(12) 0.009(7) 0.018(8) -0.009(6)
C37 0.044(6) 0.030(4) 0.029(5) 0.004(4) 0.022(4) 0.007(4)
C38 0.041(6) 0.030(4) 0.022(4) 0.006(3) 0.017(4) 0.014(4)
C39 0.050(6) 0.033(5) 0.033(5) 0.002(4) 0.019(5) 0.017(4)
C40 0.082(9) 0.037(5) 0.036(6) 0.012(5) 0.034(6) 0.026(6)
C41 0.110(11) 0.019(4) 0.034(6) 0.008(4) 0.041(7) 0.018(5)
C42 0.079(8) 0.020(4) 0.035(5) 0.001(4) 0.028(6) 0.000(5)
C43 0.045(6) 0.035(5) 0.048(6) -0.011(4) 0.026(5) -0.015(4)
C44 0.090(11) 0.048(7) 0.146(15) 0.001(8) 0.081(11) -0.014(7)
C45 0.073(11) 0.072(10) 0.18(2) -0.007(11) 0.072(13) -0.035(9)
C46 0.071(11) 0.139(16) 0.149(16) -0.087(14) 0.079(12) -0.063(11)
C47 0.096(14) 0.111(15) 0.21(2) 0.000(15) 0.105(16) 0.006(12)
C48 0.103(13) 0.069(10) 0.25(2) -0.048(12) 0.130(16) -0.039(9)
C49 0.040(6) 0.021(4) 0.031(5) 0.000(4) 0.008(4) -0.001(4)
C50 0.059(7) 0.033(5) 0.028(5) 0.002(4) 0.005(5) 0.002(5)
C51 0.079(9) 0.048(6) 0.026(5) 0.004(5) 0.003(6) -0.008(6)
C52 0.100(11) 0.034(5) 0.031(6) -0.004(5) 0.024(7) -0.017(6)
C53 0.084(9) 0.039(5) 0.040(6) 0.000(5) 0.037(7) -0.003(6)
C54 0.044(6) 0.043(5) 0.039(6) -0.003(4) 0.023(5) 0.003(5)
Cl1 0.090(4) 0.166(5) 0.103(4) -0.009(3) 0.038(3) -0.026(3)
Cl2 0.077(3) 0.067(2) 0.161(4) 0.001(3) 0.055(3) -0.001(2)
C55 0.113(14) 0.064(9) 0.164(18) -0.009(11) 0.095(14) -0.003(9)
Cl3 0.090(4) 0.374(12) 0.082(4) 0.049(5) 0.016(3) -0.020(6)
Cl4 0.203(7) 0.211(7) 0.090(4) -0.014(4) 0.063(4) -0.093(6)
C56 0.121(16) 0.096(12) 0.072(11) -0.002(9) 0.019(11) 0.005(11)

loop_
_atom_type_symbol
_atom_type_description
_atom_type_scat_dispersion_real
_atom_type_scat_dispersion_imag
_atom_type_scat_source
Pt Pt -1.7033 8.3905 'International Tables Vol C Tables 4.2.6.8 and 6.1.1.4'
I I -0.4742 1.8119 'International Tables Vol C Tables 4.2.6.8 and 6.1.1.4'
As As 0.0499 2.0058 'International Tables Vol C Tables 4.2.6.8 and 6.1.1.4'
Cl Cl 0.1484 0.1585 'International Tables Vol C Tables 4.2.6.8 and 6.1.1.4'
S S 0.1246 0.1234 'International Tables Vol C Tables 4.2.6.8 and 6.1.1.4'
C C 0.0033 0.0016 'International Tables Vol C Tables 4.2.6.8 and 6.1.1.4'
H H 0.0000 0.0000 'International Tables Vol C Tables 4.2.6.8 and 6.1.1.4'

loop_
_geom_angle_atom_site_label_1
_geom_angle_atom_site_label_2
_geom_angle_atom_site_label_3
_geom_angle
S1 Pt1 As1 86.12(5)
S1 Pt1 S3 91.95(7)
As1 Pt1 S3 177.18(6)
S1 Pt1 I1 172.71(6)
As1 Pt1 I1 86.99(3)
S3 Pt1 I1 95.01(5)
S2 Pt2 As2 87.84(6)
S2 Pt2 S1 83.18(7)
As2 Pt2 S1 169.55(6)
S2 Pt2 I2 177.58(5)
As2 Pt2 I2 93.30(3)
S1 Pt2 I2 95.89(5)
S3 Pt3 As3 87.36(6)
S3 Pt3 S2 91.50(7)
As3 Pt3 S2 175.20(5)
S3 Pt3 I3 176.66(5)
As3 Pt3 I3 92.30(3)
S2 Pt3 I3 89.11(5)
C1 As1 C7 103.8(4)
C1 As1 C13 105.5(4)
C7 As1 C13 105.9(4)
C1 As1 Pt1 105.8(2)
C7 As1 Pt1 119.1(2)
C13 As1 Pt1 115.5(3)
C25 As2 C31 107.1(5)
C25 As2 C19 104.8(4)
C31 As2 C19 104.6(5)
C25 As2 Pt2 117.2(4)
C31 As2 Pt2 117.0(3)
C19 As2 Pt2 104.7(3)
C43 As3 C37 109.6(4)
C43 As3 C49 104.6(4)
C37 As3 C49 104.0(4)
C43 As3 Pt3 118.7(3)
C37 As3 Pt3 104.1(3)
C49 As3 Pt3 114.8(3)
C2 S1 Pt1 107.7(3)
C2 S1 Pt2 111.4(3)
Pt1 S1 Pt2 101.43(8)
C20 S2 Pt2 107.5(3)
C20 S2 Pt3 104.0(3)
Pt2 S2 Pt3 109.43(8)
C38 S3 Pt3 106.3(3)
C38 S3 Pt1 107.6(3)
Pt3 S3 Pt1 98.79(8)
C2 C1 C6 120.9(7)
C2 C1 As1 116.1(6)
C6 C1 As1 123.0(6)
C1 C2 C3 119.7(8)
C1 C2 S1 121.3(6)
C3 C2 S1 118.8(7)
C4 C3 C2 119.6(9)
C5 C4 C3 120.5(9)
C4 C5 C6 119.8(9)
C1 C6 C5 119.4(9)
C8 C7 C12 118.3(10)
C8 C7 As1 119.5(7)
C12 C7 As1 121.9(8)
C7 C8 C9 120.5(11)
C10 C9 C8 119.5(12)
C11 C10 C9 119.1(11)
C10 C11 C12 120.8(11)
C11 C12 C7 121.5(11)
C14 C13 C18 119.2(11)
C14 C13 As1 123.7(9)
C18 C13 As1 117.1(8)
C13 C14 C15 119.9(13)
C16 C15 C14 123.1(13)
C15 C16 C17 119.3(12)
C18 C17 C16 119.1(13)
C13 C18 C17 119.3(12)
C20 C19 C24 119.9(9)
C20 C19 As2 115.9(7)
C24 C19 As2 124.1(8)
C19 C20 C21 120.4(9)
C19 C20 S2 122.1(7)
C21 C20 S2 117.4(7)
C22 C21 C20 118.3(11)
C23 C22 C21 120.7(11)
C24 C23 C22 120.9(11)
C23 C24 C19 119.8(10)
C26 C25 C30 121.1(12)
C26 C25 As2 119.1(9)
C30 C25 As2 119.8(10)
C25 C26 C27 119.7(15)
C28 C27 C26 118.8(17)
C27 C28 C29 121.9(15)
C30 C29 C28 119.7(17)
C29 C30 C25 118.8(16)
C32 C31 C36 119.6(11)
C32 C31 As2 120.0(10)
C36 C31 As2 120.1(9)
C31 C32 C33 117.1(16)
C34 C33 C32 121.1(16)
C35 C34 C33 120.4(16)
C34 C35 C36 121.3(17)
C31 C36 C35 120.4(15)
C38 C37 C42 119.7(9)
C38 C37 As3 115.7(6)
C42 C37 As3 124.5(8)
C37 C38 C39 119.7(8)
C37 C38 S3 122.2(7)
C39 C38 S3 118.1(8)
C40 C39 C38 120.1(10)
C39 C40 C41 120.3(10)
C42 C41 C40 120.0(9)
C41 C42 C37 120.2(11)
C48 C43 C44 116.3(12)
C48 C43 As3 120.1(8)
C44 C43 As3 122.4(9)
C43 C44 C45 120.3(13)
C46 C45 C44 120.6(14)
C45 C46 C47 120.7(15)
C48 C47 C46 116.3(17)
C43 C48 C47 123.9(15)
C50 C49 C54 120.6(9)
C50 C49 As3 119.6(7)
C54 C49 As3 119.7(7)
C49 C50 C51 120.6(11)
C50 C51 C52 119.3(11)
C53 C52 C51 119.2(10)
C52 C53 C54 121.0(11)
C49 C54 C53 119.3(10)
Cl1 C55 Cl2 114.8(9)
Cl4 C56 Cl3 114.8(10)

loop_
_geom_bond_atom_site_label_1
_geom_bond_atom_site_label_2
_geom_bond_distance
Pt1 S1 2.3057(19)
Pt1 As1 2.3343(8)
Pt1 S3 2.398(2)
Pt1 I1 2.6021(7)
Pt2 S2 2.284(2)
Pt2 As2 2.3403(10)
Pt2 S1 2.344(2)
Pt2 I2 2.6208(7)
Pt3 S3 2.292(2)
Pt3 As3 2.3455(9)
Pt3 S2 2.365(2)
Pt3 I3 2.6148(7)
As1 C1 1.918(8)
As1 C7 1.936(9)
As1 C13 1.938(9)
As2 C25 1.923(10)
As2 C31 1.931(10)
As2 C19 1.948(9)
As3 C43 1.915(10)
As3 C37 1.938(9)
As3 C49 1.940(9)
S1 C2 1.795(8)
S2 C20 1.804(9)
S3 C38 1.799(9)
C1 C2 1.381(11)
C1 C6 1.388(11)
C2 C3 1.395(11)
C3 C4 1.388(13)
C4 C5 1.388(14)
C5 C6 1.395(12)
C7 C8 1.346(15)
C7 C12 1.370(13)
C8 C9 1.390(17)
C9 C10 1.382(17)
C10 C11 1.334(16)
C11 C12 1.355(14)
C13 C14 1.360(15)
C13 C18 1.384(15)
C14 C15 1.400(18)
C15 C16 1.279(18)
C16 C17 1.419(19)
C17 C18 1.411(18)
C19 C20 1.384(13)
C19 C24 1.389(13)
C20 C21 1.397(13)
C21 C22 1.386(14)
C22 C23 1.378(17)
C23 C24 1.357(16)
C25 C26 1.377(17)
C25 C30 1.403(17)
C26 C27 1.402(18)
C27 C28 1.37(3)
C28 C29 1.39(3)
C29 C30 1.38(2)
C31 C32 1.371(17)
C31 C36 1.379(17)
C32 C33 1.42(2)
C33 C34 1.36(3)
C34 C35 1.29(2)
C35 C36 1.380(17)
C37 C38 1.388(13)
C37 C42 1.392(12)
C38 C39 1.389(12)
C39 C40 1.382(14)
C40 C41 1.382(16)
C41 C42 1.379(14)
C43 C48 1.337(18)
C43 C44 1.376(15)
C44 C45 1.43(2)
C45 C46 1.28(2)
C46 C47 1.41(2)
C47 C48 1.39(2)
C49 C50 1.373(13)
C49 C54 1.377(13)
C50 C51 1.377(14)
C51 C52 1.410(18)
C52 C53 1.372(17)
C53 C54 1.385(14)
Cl1 C55 1.708(17)
Cl2 C55 1.716(16)
Cl3 C56 1.69(2)
Cl4 C56 1.692(17)
